data_7028169
loop_
_publ_author_name
'Pifferi, Claudia'
'Cini, Renzo'

_publ_section_title
;
 Synthesis and solution studies of ruthenium(II) complexes with thiazole
 and antileukaemic drug thiopurines. Crystal structure of
 trans-dichlorotris(1,3-thiazole)(triphenylphosphine)ruthenium(II)&#x200A;&#x2021;
;
_journal_issue 16
_journal_name_full 'Journal of the Chemical Society, Dalton Transactions'
_journal_page_first 2679
_journal_paper_doi 10.1039/a802175i
_journal_year 1998
_chemical_compound_source 'by us'
_chemical_formula_sum 'C27 H24 Cl2 N3 P Ru S3'
_chemical_formula_weight 689.61
_chemical_melting_point ?
_chemical_name_common RuTHZET1
_chemical_name_systematic
; 
 ? 
;
_space_group_IT_number 2
_symmetry_cell_setting 'Least-squares, 28 randomly selected refls'
_symmetry_space_group_name_Hall '-P 1'
_symmetry_space_group_name_H-M 'P -1'
_atom_sites_solution_hydrogens geom
_atom_sites_solution_primary Patterson
_atom_sites_solution_secondary difmap
_audit_creation_method SHELXL
_cell_angle_alpha 88.55(2)
_cell_angle_beta 76.89(2)
_cell_angle_gamma 80.32(2)
_cell_formula_units_Z 2
_cell_length_a 9.355(3)
_cell_length_b 11.152(3)
_cell_length_c 14.225(4)
_cell_measurement_reflns_used 28
_cell_measurement_temperature 293(2)
_cell_measurement_theta_max 22.5
_cell_measurement_theta_min 5
_cell_volume 1424.7(7)
_computing_cell_refinement XSCAN/Siemens
_computing_data_collection XSCAN/Siemens
_computing_data_reduction XSCAN/Siemens
_computing_molecular_graphics 'XPMA, ZORTEP (L.Zsolnai, 1994)'
_computing_publication_material CIFTAB-SHELX93
_computing_structure_refinement 'SHELXL-93 (Sheldrick, 1993)'
_computing_structure_solution 'SHELXS-86 (Sheldrick, 1990)'
_diffrn_ambient_temperature 293(2)
_diffrn_measurement_device 'Siemens P4'
_diffrn_measurement_method omega
_diffrn_radiation_monochromator graphite
_diffrn_radiation_source 'fine-focus sealed tube'
_diffrn_radiation_type MoK\a
_diffrn_radiation_wavelength 0.71073
_diffrn_reflns_av_R_equivalents 0.0254
_diffrn_reflns_av_sigmaI/netI 0.0446
_diffrn_reflns_limit_h_max 10
_diffrn_reflns_limit_h_min 0
_diffrn_reflns_limit_k_max 12
_diffrn_reflns_limit_k_min -12
_diffrn_reflns_limit_l_max 15
_diffrn_reflns_limit_l_min -15
_diffrn_reflns_number 4266
_diffrn_reflns_theta_max 23.50
_diffrn_reflns_theta_min 1.47
_diffrn_standards_decay_% 1
_diffrn_standards_interval_count 97
_diffrn_standards_number 3
_exptl_absorpt_coefficient_mu 1.037
_exptl_absorpt_correction_T_max 0.94
_exptl_absorpt_correction_T_min 0.85
_exptl_absorpt_correction_type psi
_exptl_crystal_colour red
_exptl_crystal_density_diffrn 1.608
_exptl_crystal_density_meas ?
_exptl_crystal_description 'prism, from ethylacetate'
_exptl_crystal_F_000 696
_exptl_crystal_size_max 0.60
_exptl_crystal_size_mid 0.50
_exptl_crystal_size_min 0.40
_refine_diff_density_max '0.987 at 0.989 Angstrom from Ru'
_refine_diff_density_min -0.758
_refine_diff_density_rms 0.116
_refine_ls_extinction_method none
_refine_ls_goodness_of_fit_all 1.037
_refine_ls_goodness_of_fit_obs 1.070
_refine_ls_hydrogen_treatment 'riding on the heavy atoms'
_refine_ls_matrix_type full
_refine_ls_number_parameters 362
_refine_ls_number_reflns 3971
_refine_ls_number_restraints 9
_refine_ls_restrained_S_all 1.102
_refine_ls_restrained_S_obs 1.078
_refine_ls_R_factor_all 0.0765
_refine_ls_R_factor_obs 0.0556
_refine_ls_shift/esd_max 0.000
_refine_ls_shift/esd_mean 0.000
_refine_ls_structure_factor_coef Fsqd
_refine_ls_weighting_details 'w=1/[\s^2^(Fo^2^)+(0.1081P)^2^+0.3160P] where P=(Fo^2^+2Fc^2^)/3'
_refine_ls_weighting_scheme calc
_refine_ls_wR_factor_all 0.1640
_refine_ls_wR_factor_obs 0.1403
_reflns_number_observed 3114
_reflns_number_total 3988
_reflns_observed_criterion >2sigma(I)
_cod_data_source_file i802175sup1.cif
_cod_data_source_block ruthzet1
_cod_depositor_comments
;
The following automatic conversions were performed:

'_chemical_melting_point' value 'unknown' was changed to '?' - the
value is undefined or not given.

Automatic conversion script
Id: cif_fix_values 1891 2012-01-12 08:04:46Z andrius 

The following automatic conversions were performed:

'_exptl_crystal_density_meas' value 'no' was changed to '?' - the
value is perceived as not measured.

Automatic conversion script
Id: cif_fix_values 3008 2015-01-20 13:52:24Z robertas 

The following automatic conversions were performed:

'_refine_ls_weighting_scheme' value 'calc
w=1/[\s^2^(Fo^2^)+(0.1081P)^2^+0.3160P] where P=(Fo^2^+2Fc^2^)/3' was
changed to 'calc'. New tag '_refine_ls_weighting_details' was
created. The value of the new tag was set to
'w=1/[\s^2^(Fo^2^)+(0.1081P)^2^+0.3160P] where P=(Fo^2^+2Fc^2^)/3'.

Automatic conversion script
Id: cif_fix_values 3143 2015-03-26 13:38:13Z robertas 
;
_cod_original_sg_symbol_H-M 'P(-1), no. 2'
_cod_database_code 7028169

loop_
_symmetry_equiv_pos_as_xyz
'x, y, z'
'-x, -y, -z'

loop_
_atom_site_aniso_label
_atom_site_aniso_U_11
_atom_site_aniso_U_22
_atom_site_aniso_U_33
_atom_site_aniso_U_23
_atom_site_aniso_U_13
_atom_site_aniso_U_12
Ru 0.0364(3) 0.0282(3) 0.0260(3) -0.0038(2) -0.0061(2) -0.0034(2)
Cl1 0.0524(10) 0.0302(8) 0.0460(9) -0.0054(7) -0.0104(7) -0.0043(7)
Cl2 0.0482(9) 0.0315(8) 0.0395(9) -0.0051(6) -0.0069(7) -0.0017(7)
P 0.0396(9) 0.0336(9) 0.0268(8) -0.0022(7) -0.0043(7) -0.0043(7)
S1 0.064(3) 0.071(3) 0.035(2) -0.010(2) -0.017(2) -0.011(2)
S1B 0.080(6) 0.062(6) 0.038(4) 0.001(3) -0.021(4) 0.001(4)
S2 0.102(2) 0.116(2) 0.069(2) -0.0059(14) -0.0434(14) -0.026(2)
S3 0.0484(11) 0.0712(14) 0.0716(14) 0.0016(11) 0.0045(10) -0.0141(10)
N1 0.035(3) 0.033(3) 0.028(3) -0.006(2) -0.001(2) -0.001(2)
N2 0.046(3) 0.038(3) 0.033(3) -0.004(2) -0.009(2) -0.004(3)
N3 0.033(3) 0.033(3) 0.041(3) 0.001(2) -0.005(2) -0.007(2)
C21 0.044(4) 0.047(4) 0.034(4) -0.003(3) -0.010(3) -0.006(3)
C51 0.056(4) 0.042(4) 0.031(3) 0.000(3) -0.007(3) -0.001(3)
C22 0.054(4) 0.062(5) 0.045(4) -0.006(4) -0.014(3) -0.015(4)
C42 0.066(4) 0.048(4) 0.019(3) 0.006(3) -0.016(3) -0.002(3)
C52 0.066(5) 0.049(4) 0.043(4) -0.003(3) -0.013(4) 0.000(4)
C23 0.047(4) 0.055(5) 0.050(4) -0.008(3) 0.000(3) -0.008(4)
C43 0.051(4) 0.046(4) 0.048(4) -0.008(3) 0.003(3) 0.008(3)
C53 0.049(4) 0.039(4) 0.048(4) -0.006(3) -0.004(3) -0.001(3)
C1A 0.036(3) 0.034(3) 0.043(4) -0.004(3) -0.009(3) -0.005(3)
C2A 0.046(4) 0.049(4) 0.042(4) 0.000(3) 0.001(3) 0.005(3)
C3A 0.045(4) 0.058(5) 0.055(4) 0.013(4) -0.013(3) -0.004(4)
C4A 0.058(5) 0.042(4) 0.066(5) -0.004(4) -0.024(4) 0.010(3)
C5A 0.066(5) 0.062(5) 0.066(5) -0.021(4) -0.013(4) 0.033(4)
C6A 0.062(5) 0.059(5) 0.039(4) -0.010(3) -0.008(3) 0.011(4)
C1B 0.039(3) 0.041(4) 0.023(3) -0.005(3) -0.001(3) -0.005(3)
C2B 0.045(4) 0.045(4) 0.038(4) -0.007(3) -0.003(3) -0.009(3)
C3B 0.069(5) 0.039(4) 0.058(5) -0.005(3) 0.003(4) -0.001(4)
C4B 0.068(5) 0.054(5) 0.062(5) -0.006(4) -0.009(4) -0.024(4)
C5B 0.057(5) 0.069(6) 0.067(5) -0.002(4) -0.022(4) -0.016(4)
C6B 0.053(4) 0.047(4) 0.047(4) 0.003(3) -0.016(3) -0.008(3)
C1C 0.043(4) 0.035(3) 0.029(3) -0.003(3) -0.002(3) 0.007(3)
C2C 0.061(5) 0.051(4) 0.040(4) -0.010(3) -0.002(3) -0.006(4)
C3C 0.071(5) 0.063(5) 0.049(5) -0.028(4) -0.019(4) 0.005(4)
C4C 0.080(6) 0.065(5) 0.031(4) -0.008(4) -0.008(4) 0.019(5)
C5C 0.089(6) 0.047(4) 0.036(4) 0.004(3) 0.007(4) 0.003(4)
C6C 0.066(5) 0.044(4) 0.034(4) -0.001(3) -0.004(3) -0.003(4)

loop_
_atom_site_label
_atom_site_type_symbol
_atom_site_fract_x
_atom_site_fract_y
_atom_site_fract_z
_atom_site_U_iso_or_equiv
_atom_site_thermal_displace_type
_atom_site_occupancy
_atom_site_calc_flag
_atom_site_refinement_flags
_atom_site_disorder_group
Ru Ru 0.13200(5) 0.24223(4) 0.20735(3) 0.0305(2) Uani 1 d . .
Cl1 Cl 0.1002(2) 0.46079(14) 0.21678(12) 0.0432(4) Uani 1 d . .
Cl2 Cl 0.1946(2) 0.02261(14) 0.19125(11) 0.0407(4) Uani 1 d . .
P P -0.1047(2) 0.24931(14) 0.30060(11) 0.0341(4) Uani 1 d . .
S1 S -0.0334(6) 0.1862(5) -0.0634(4) 0.0557(14) Uani 0.671(10) d PD 1
S1B S 0.0203(14) 0.2960(10) -0.0901(6) 0.060(3) Uani 0.329(10) d PD 2
S2 S 0.3709(3) 0.2787(3) 0.4507(2) 0.0906(8) Uani 1 d D .
S3 S 0.5787(2) 0.3200(2) 0.0108(2) 0.0662(6) Uani 1 d . .
N1 N 0.0573(5) 0.2449(4) 0.0800(3) 0.0333(11) Uani 1 d . .
N2 N 0.2327(6) 0.2315(5) 0.3262(4) 0.0395(13) Uani 1 d . .
N3 N 0.3472(5) 0.2470(5) 0.1091(4) 0.0360(12) Uani 1 d . .
C21 C -0.0069(7) 0.1590(6) 0.0495(4) 0.042(2) Uani 1 d D .
H21 H -0.0337(7) 0.0926(6) 0.0860(4) 0.050 Uiso 1 calc R 1
C41 C 0.0479(23) 0.3133(17) -0.0756(13) 0.052(6) Uiso 0.671(10) d PD 1
C41B C -0.0385(46) 0.1667(28) -0.0396(18) 0.040(12) Uiso 0.329(10) d PD 2
C51 C 0.0811(8) 0.3297(6) 0.0104(4) 0.045(2) Uani 1 d D .
H51 H 0.1197(8) 0.3981(6) 0.0217(4) 0.053 Uiso 1 calc R 1
C22 C 0.3006(8) 0.3154(7) 0.3527(5) 0.053(2) Uani 1 d D .
H22 H 0.3088(8) 0.3882(7) 0.3202(5) 0.063 Uiso 1 calc R .
C42 C 0.3169(8) 0.1437(5) 0.4621(4) 0.044(2) Uani 1 d D .
H42 H 0.3338(8) 0.0853(5) 0.5079(4) 0.053 Uiso 1 calc R .
C52 C 0.2397(8) 0.1351(7) 0.3881(5) 0.054(2) Uani 1 d D .
H52 H 0.1961(8) 0.0676(7) 0.3817(5) 0.064 Uiso 1 calc R .
C23 C 0.4250(8) 0.3318(7) 0.1027(5) 0.052(2) Uani 1 d . .
H23 H 0.3989(8) 0.3968(7) 0.1463(5) 0.063 Uiso 1 calc R .
C43 C 0.5372(8) 0.1911(6) -0.0282(5) 0.052(2) Uani 1 d . .
H43 H 0.5921(8) 0.1446(6) -0.0817(5) 0.063 Uiso 1 calc R .
C53 C 0.4069(8) 0.1660(6) 0.0330(5) 0.047(2) Uani 1 d . .
H53 H 0.3634(8) 0.0996(6) 0.0233(5) 0.056 Uiso 1 calc R .
C1A C -0.2409(7) 0.3855(6) 0.2840(5) 0.0377(14) Uani 1 d . .
C2A C -0.2461(8) 0.4289(6) 0.1928(5) 0.049(2) Uani 1 d . .
H2A H -0.1773(8) 0.3911(6) 0.1398(5) 0.059 Uiso 1 calc R .
C3A C -0.3495(8) 0.5260(7) 0.1779(6) 0.053(2) Uani 1 d . .
H3A H -0.3516(8) 0.5512(7) 0.1153(6) 0.064 Uiso 1 calc R .
C4A C -0.4493(9) 0.5858(7) 0.2542(6) 0.056(2) Uani 1 d . .
H4A H -0.5184(9) 0.6524(7) 0.2442(6) 0.067 Uiso 1 calc R .
C5A C -0.4459(9) 0.5456(8) 0.3468(6) 0.070(2) Uani 1 d . .
H5A H -0.5146(9) 0.5843(8) 0.3994(6) 0.084 Uiso 1 calc R .
C6A C -0.3418(8) 0.4490(7) 0.3612(5) 0.056(2) Uani 1 d . .
H6A H -0.3383(8) 0.4253(7) 0.4240(5) 0.067 Uiso 1 calc R .
C1B C -0.2017(7) 0.1240(6) 0.2835(4) 0.0358(14) Uani 1 d . .
C2B C -0.1437(8) 0.0067(6) 0.3048(5) 0.043(2) Uani 1 d . .
H2B H -0.0585(8) -0.0066(6) 0.3295(5) 0.052 Uiso 1 calc R .
C3B C -0.2092(9) -0.0909(7) 0.2902(6) 0.059(2) Uani 1 d . .
H3B H -0.1691(9) -0.1689(7) 0.3057(6) 0.071 Uiso 1 calc R .
C4B C -0.3356(9) -0.0723(7) 0.2521(6) 0.060(2) Uani 1 d . .
H4B H -0.3797(9) -0.1379(7) 0.2414(6) 0.072 Uiso 1 calc R .
C5B C -0.3952(9) 0.0442(8) 0.2305(6) 0.062(2) Uani 1 d . .
H5B H -0.4796(9) 0.0573(8) 0.2049(6) 0.075 Uiso 1 calc R .
C6B C -0.3294(8) 0.1413(7) 0.2468(5) 0.048(2) Uani 1 d . .
H6B H -0.3711(8) 0.2196(7) 0.2331(5) 0.058 Uiso 1 calc R .
C1C C -0.1280(7) 0.2544(6) 0.4324(4) 0.0380(15) Uani 1 d . .
C2C C -0.0588(8) 0.3358(7) 0.4713(5) 0.052(2) Uani 1 d . .
H2C H -0.0026(8) 0.3850(7) 0.4299(5) 0.062 Uiso 1 calc R .
C3C C -0.0709(9) 0.3458(8) 0.5687(5) 0.062(2) Uani 1 d . .
H3C H -0.0243(9) 0.4015(8) 0.5929(5) 0.074 Uiso 1 calc R .
C4C C -0.1542(10) 0.2715(8) 0.6312(5) 0.063(2) Uani 1 d . .
H4C H -0.1611(10) 0.2758(8) 0.6974(5) 0.076 Uiso 1 calc R .
C5C C -0.2247(10) 0.1934(7) 0.5956(5) 0.062(2) Uani 1 d . .
H5C H -0.2823(10) 0.1457(7) 0.6376(5) 0.075 Uiso 1 calc R .
C6C C -0.2124(8) 0.1831(6) 0.4970(5) 0.050(2) Uani 1 d . .
H6C H -0.2610(8) 0.1281(6) 0.4738(5) 0.060 Uiso 1 calc R .

loop_
_atom_type_symbol
_atom_type_description
_atom_type_scat_dispersion_real
_atom_type_scat_dispersion_imag
_atom_type_scat_source
C C 0.0033 0.0016 'International Tables Vol C Tables 4.2.6.8 and 6.1.1.4'
H H 0.0000 0.0000 'International Tables Vol C Tables 4.2.6.8 and 6.1.1.4'
N N 0.0061 0.0033 'International Tables Vol C Tables 4.2.6.8 and 6.1.1.4'
P P 0.1023 0.0942 'International Tables Vol C Tables 4.2.6.8 and 6.1.1.4'
S S 0.1246 0.1234 'International Tables Vol C Tables 4.2.6.8 and 6.1.1.4'
Cl Cl 0.1484 0.1585 'International Tables Vol C Tables 4.2.6.8 and 6.1.1.4'
Ru Ru -1.2594 0.8363 'International Tables Vol C Tables 4.2.6.8 and 6.1.1.4'

loop_
_geom_angle_atom_site_label_1
_geom_angle_atom_site_label_2
_geom_angle_atom_site_label_3
_geom_angle
N1 Ru N2 173.2(2)
N1 Ru N3 83.4(2)
N2 Ru N3 90.3(2)
N1 Ru P 92.13(14)
N2 Ru P 94.30(15)
N3 Ru P 174.46(14)
N1 Ru Cl1 93.00(14)
N2 Ru Cl1 89.26(15)
N3 Ru Cl1 87.42(14)
P Ru Cl1 89.56(6)
N1 Ru Cl2 88.49(14)
N2 Ru Cl2 88.56(15)
N3 Ru Cl2 86.32(14)
P Ru Cl2 96.85(6)
Cl1 Ru Cl2 173.37(6)
C1C P C1B 102.6(3)
C1C P C1A 100.2(3)
C1B P C1A 102.2(3)
C1C P Ru 117.4(2)
C1B P Ru 116.5(2)
C1A P Ru 115.4(2)
C21 S1 C41 93.4(6)
C41B S1B C51 92.5(9)
C42 S2 C22 93.9(3)
C43 S3 C23 90.0(4)
C21 N1 C51 109.7(5)
C21 N1 Ru 126.1(4)
C51 N1 Ru 123.9(4)
C22 N2 C52 109.1(6)
C22 N2 Ru 125.6(5)
C52 N2 Ru 125.3(4)
C23 N3 C53 109.4(6)
C23 N3 Ru 126.7(5)
C53 N3 Ru 123.1(4)
N1 C21 C41B 120.1(11)
N1 C21 S1 111.8(5)
C51 C41 S1 105.6(11)
C21 C41B S1B 106.2(15)
C41 C51 N1 119.2(9)
N1 C51 S1B 111.5(6)
N2 C22 S2 114.0(6)
C52 C42 S2 106.4(5)
N2 C52 C42 116.7(6)
N3 C23 S3 116.8(5)
C53 C43 S3 108.7(5)
N3 C53 C43 115.0(6)
C2A C1A C6A 116.6(6)
C2A C1A P 120.7(5)
C6A C1A P 122.7(5)
C3A C2A C1A 122.1(6)
C4A C3A C2A 120.5(7)
C3A C4A C5A 118.9(7)
C6A C5A C4A 120.3(7)
C5A C6A C1A 121.5(7)
C2B C1B C6B 118.1(6)
C2B C1B P 119.2(5)
C6B C1B P 122.7(5)
C3B C2B C1B 121.5(7)
C2B C3B C4B 119.7(7)
C5B C4B C3B 119.6(7)
C6B C5B C4B 119.9(7)
C5B C6B C1B 121.2(7)
C2C C1C C6C 117.1(6)
C2C C1C P 118.3(5)
C6C C1C P 124.6(5)
C3C C2C C1C 122.1(7)
C2C C3C C4C 119.2(8)
C5C C4C C3C 119.9(7)
C4C C5C C6C 120.9(8)
C5C C6C C1C 120.8(7)

loop_
_geom_bond_atom_site_label_1
_geom_bond_atom_site_label_2
_geom_bond_distance
Ru N1 2.082(5)
Ru N2 2.106(5)
Ru N3 2.183(5)
Ru P 2.299(2)
Ru Cl1 2.409(2)
Ru Cl2 2.425(2)
P C1C 1.839(6)
P C1B 1.838(6)
P C1A 1.858(6)
S1 C21 1.693(7)
S1 C41 1.705(15)
S1B C41B 1.71(2)
S1B C51 1.725(11)
S2 C42 1.659(6)
S2 C22 1.685(6)
S3 C43 1.689(8)
S3 C23 1.699(7)
N1 C21 1.341(8)
N1 C51 1.359(8)
N2 C22 1.322(9)
N2 C52 1.375(9)
N3 C23 1.276(9)
N3 C53 1.381(8)
C21 C41B 1.36(2)
C41 C51 1.352(15)
C42 C52 1.418(7)
C43 C53 1.394(10)
C1A C2A 1.383(9)
C1A C6A 1.394(9)
C2A C3A 1.372(10)
C3A C4A 1.365(10)
C4A C5A 1.387(11)
C5A C6A 1.370(11)
C1B C2B 1.384(10)
C1B C6B 1.391(9)
C2B C3B 1.377(10)
C3B C4B 1.392(11)
C4B C5B 1.381(12)
C5B C6B 1.381(10)
C1C C2C 1.391(10)
C1C C6C 1.394(9)
C2C C3C 1.370(10)
C3C C4C 1.397(12)
C4C C5C 1.348(12)
C5C C6C 1.386(10)
